data_7237854
loop_
_publ_author_name
'Duan, Ping'
'Liu, Junyang'
'Wang, Jin-Yun'
'Chen, Lichuan'
'Wang, Fei'
'Zhang, Qian-Chong'
'Hong, Wenjing'
'Chen, Zhong-Ning'

_publ_section_title
;
 Modulation of the conductance in platinum(ii) bis(acetylide) molecules
 through &#x201C;gating&#x201D; metal ions
;
_journal_issue 24
_journal_name_full 'Journal of Materials Chemistry C'
_journal_page_first 7259
_journal_paper_doi 10.1039/C9TC02100K
_journal_volume 7
_journal_year 2019
_chemical_formula_sum 'C85 H78 Au2 Cl8 O8 P6 Pt S2'
_chemical_formula_weight 2350.03
_space_group_crystal_system monoclinic
_space_group_IT_number 15
_space_group_name_Hall '-C 2yc'
_space_group_name_H-M_alt 'C 1 2/c 1'
_atom_sites_solution_hydrogens mixed
_audit_creation_method SHELXL-2014/7
_audit_update_record
;
2019-01-14 deposited with the CCDC.	2019-05-09 downloaded from the CCDC.
;
_cell_angle_alpha 90
_cell_angle_beta 95.7460(10)
_cell_angle_gamma 90
_cell_formula_units_Z 4
_cell_length_a 20.2336(5)
_cell_length_b 19.6969(5)
_cell_length_c 22.1531(5)
_cell_measurement_reflns_used 9859
_cell_measurement_temperature 121(2)
_cell_measurement_theta_max 27.48
_cell_measurement_theta_min 2.60
_cell_volume 8784.5(4)
_computing_structure_refinement 'SHELXL-2014/7 (Sheldrick, 2014)'
_diffrn_ambient_temperature 121(2)
_diffrn_measured_fraction_theta_full 0.999
_diffrn_measured_fraction_theta_max 0.999
_diffrn_measurement_device_type 'Bruker D8 Venture CCD'
_diffrn_measurement_method '\f and \w scans'
_diffrn_radiation_type MoK\a
_diffrn_radiation_wavelength 0.71073
_diffrn_reflns_av_R_equivalents 0.0692
_diffrn_reflns_av_unetI/netI 0.0554
_diffrn_reflns_Laue_measured_fraction_full 0.999
_diffrn_reflns_Laue_measured_fraction_max 0.999
_diffrn_reflns_limit_h_max 22
_diffrn_reflns_limit_h_min -24
_diffrn_reflns_limit_k_max 23
_diffrn_reflns_limit_k_min -23
_diffrn_reflns_limit_l_max 26
_diffrn_reflns_limit_l_min -26
_diffrn_reflns_number 36333
_diffrn_reflns_point_group_measured_fraction_full 0.999
_diffrn_reflns_point_group_measured_fraction_max 0.999
_diffrn_reflns_theta_full 24.999
_diffrn_reflns_theta_max 24.999
_diffrn_reflns_theta_min 2.265
_exptl_absorpt_coefficient_mu 5.375
_exptl_crystal_colour yellow
_exptl_crystal_density_diffrn 1.777
_exptl_crystal_description block
_exptl_crystal_F_000 4584
_exptl_crystal_preparation 'Charge transport'
_exptl_crystal_size_max 0.100
_exptl_crystal_size_mid 0.100
_exptl_crystal_size_min 0.100
_refine_diff_density_max 3.257
_refine_diff_density_min -2.807
_refine_diff_density_rms 0.229
_refine_ls_extinction_method none
_refine_ls_goodness_of_fit_ref 1.039
_refine_ls_hydrogen_treatment constr
_refine_ls_matrix_type full
_refine_ls_number_parameters 497
_refine_ls_number_reflns 7738
_refine_ls_number_restraints 22
_refine_ls_restrained_S_all 1.045
_refine_ls_R_factor_all 0.0585
_refine_ls_R_factor_gt 0.0515
_refine_ls_shift/su_max 0.067
_refine_ls_shift/su_mean 0.001
_refine_ls_structure_factor_coef Fsqd
_refine_ls_weighting_details 'w=1/[\s^2^(Fo^2^)+(0.0619P)^2^+243.8837P] where P=(Fo^2^+2Fc^2^)/3'
_refine_ls_weighting_scheme calc
_refine_ls_wR_factor_gt 0.1304
_refine_ls_wR_factor_ref 0.1353
_reflns_Friedel_coverage 0.000
_reflns_number_gt 6837
_reflns_number_total 7738
_reflns_threshold_expression 'I > 2\s(I)'
_cod_data_source_file c9tc02100k2.cif
_cod_data_source_block k_CCDC1
_cod_original_sg_symbol_H-M 'C 2/c'
_cod_database_code 7237854
_shelx_shelxl_version_number 2014/7
_shelx_space_group_comment
;
The symmetry employed for this shelxl refinement is uniquely defined
by the following loop, which should always be used as a source of
symmetry information in preference to the above space-group names.
They are only intended as comments.
;
_shelx_estimated_absorpt_t_min 0.616
_shelx_estimated_absorpt_t_max 0.616

loop_
_space_group_symop_operation_xyz
'x, y, z'
'-x, y, -z+1/2'
'x+1/2, y+1/2, z'
'-x+1/2, y+1/2, -z+1/2'
'-x, -y, -z'
'x, -y, z-1/2'
'-x+1/2, -y+1/2, -z'
'x+1/2, -y+1/2, z-1/2'

loop_
_atom_site_label
_atom_site_type_symbol
_atom_site_fract_x
_atom_site_fract_y
_atom_site_fract_z
_atom_site_U_iso_or_equiv
_atom_site_adp_type
_atom_site_occupancy
_atom_site_site_symmetry_order
_atom_site_calc_flag
_atom_site_refinement_flags_posn
_atom_site_refinement_flags_adp
_atom_site_refinement_flags_occupancy
Pt01 Pt 0.7500 0.2500 0.5000 0.01136(13) Uani 1 2 d S . P
Au02 Au 0.70499(2) 0.32182(2) 0.38734(2) 0.01480(12) Uani 1 1 d . . .
P1 P 0.80777(11) 0.17741(11) 0.44221(9) 0.0135(4) Uani 1 1 d . . .
P2 P 0.73899(11) 0.23744(12) 0.32521(9) 0.0169(5) Uani 1 1 d . . .
P3 P 0.65883(11) 0.40604(11) 0.44173(9) 0.0153(4) Uani 1 1 d . . .
Cl06 Cl 0.70354(12) 0.47522(12) 0.17293(10) 0.0270(5) Uani 1 1 d . . .
Cl1 Cl 0.5000 0.5572(4) 0.2500 0.101(2) Uani 1 2 d DS TU P
S007 S 0.41934(17) -0.05297(16) 0.36863(19) 0.0595(10) Uani 1 1 d . . .
C00B C 0.7626(4) 0.1604(4) 0.3680(4) 0.0164(17) Uani 1 1 d . . .
H00A H 0.7907 0.1320 0.3440 0.020 Uiso 1 1 calc R U .
H00B H 0.7220 0.1342 0.3739 0.020 Uiso 1 1 calc R U .
C00G C 0.9345(4) 0.1404(5) 0.4133(4) 0.0209(19) Uani 1 1 d . . .
H00C H 0.9189 0.0949 0.4136 0.025 Uiso 1 1 calc R U .
C00H C 0.6910(4) 0.4061(4) 0.5220(4) 0.0166(18) Uani 1 1 d . . .
H00D H 0.7367 0.4245 0.5258 0.020 Uiso 1 1 calc R U .
H00E H 0.6634 0.4369 0.5443 0.020 Uiso 1 1 calc R U .
O00I O 0.6576(4) 0.5314(4) 0.1752(4) 0.045(2) Uani 1 1 d . . .
C00K C 0.5693(4) 0.3922(5) 0.4374(4) 0.0182(18) Uani 1 1 d . . .
O00L O 0.6797(4) 0.4186(4) 0.2049(4) 0.048(2) Uani 1 1 d . . .
C00M C 0.6719(5) 0.2099(5) 0.2700(4) 0.0217(19) Uani 1 1 d . . .
C00O C 0.6708(4) 0.4915(5) 0.4154(4) 0.0203(19) Uani 1 1 d . . .
C00Q C 0.5250(5) 0.4459(5) 0.4372(4) 0.029(2) Uani 1 1 d . . .
H00F H 0.5408 0.4913 0.4392 0.035 Uiso 1 1 calc R U .
O00S O 0.7065(5) 0.4576(5) 0.1111(3) 0.055(2) Uani 1 1 d . . .
O00X O 0.7673(4) 0.4954(5) 0.1992(5) 0.061(3) Uani 1 1 d . . .
C009 C 0.6741(4) 0.1868(4) 0.4755(4) 0.0169(18) Uani 1 1 d . . .
C00C C 0.8922(4) 0.1934(5) 0.4251(4) 0.0178(18) Uani 1 1 d . . .
C00D C 0.9146(5) 0.2605(5) 0.4209(4) 0.0212(19) Uani 1 1 d . . .
H00G H 0.8858 0.2974 0.4270 0.025 Uiso 1 1 calc R U .
C00E C 0.8088(5) 0.2621(5) 0.2847(4) 0.022(2) Uani 1 1 d . . .
C00F C 0.6317(4) 0.1468(4) 0.4565(4) 0.0191(19) Uani 1 1 d . . .
C00J C 0.5463(5) 0.3260(5) 0.4344(4) 0.023(2) Uani 1 1 d . . .
H00H H 0.5766 0.2892 0.4335 0.028 Uiso 1 1 calc R U .
C00N C 0.5804(5) 0.0999(5) 0.4366(4) 0.026(2) Uani 1 1 d . . .
C00P C 0.8124(5) 0.3299(5) 0.2676(4) 0.032(2) Uani 1 1 d . . .
H00I H 0.7792 0.3611 0.2773 0.038 Uiso 1 1 calc R U .
C00R C 0.8573(5) 0.2167(5) 0.2705(4) 0.023(2) Uani 1 1 d . . .
H00J H 0.8549 0.1704 0.2820 0.028 Uiso 1 1 calc R U .
C00T C 0.6651(6) 0.1432(6) 0.2504(5) 0.040(3) Uani 1 1 d . . .
H00K H 0.6973 0.1103 0.2644 0.049 Uiso 1 1 calc R U .
C00V C 0.6799(5) 0.5466(5) 0.4538(4) 0.024(2) Uani 1 1 d . . .
H00L H 0.6806 0.5402 0.4964 0.029 Uiso 1 1 calc R U .
C00W C 0.9980(5) 0.1529(5) 0.4012(4) 0.026(2) Uani 1 1 d . . .
H00M H 1.0264 0.1161 0.3940 0.031 Uiso 1 1 calc R U .
C00Y C 0.9093(5) 0.2393(5) 0.2393(4) 0.029(2) Uani 1 1 d . . .
H00N H 0.9425 0.2082 0.2296 0.035 Uiso 1 1 calc R U .
C00Z C 0.4799(5) 0.0071(6) 0.3979(6) 0.040(3) Uani 1 1 d . . .
C01A C 0.4347(5) 0.3680(6) 0.4321(5) 0.034(2) Uani 1 1 d . . .
H01A H 0.3883 0.3600 0.4303 0.040 Uiso 1 1 calc R U .
C01B C 0.5651(7) 0.1728(7) 0.1901(6) 0.057(4) Uani 1 1 d . . .
H01B H 0.5287 0.1597 0.1621 0.068 Uiso 1 1 calc R U .
C01C C 1.0218(5) 0.2192(5) 0.3994(4) 0.028(2) Uani 1 1 d . . .
H01C H 1.0667 0.2277 0.3927 0.034 Uiso 1 1 calc R U .
C01D C 0.5186(5) 0.1020(6) 0.4598(5) 0.033(2) Uani 1 1 d . . .
H01D H 0.5102 0.1354 0.4890 0.040 Uiso 1 1 calc R U .
C01E C 0.6780(6) 0.5659(6) 0.3303(5) 0.041(3) Uani 1 1 d . . .
H01E H 0.6771 0.5723 0.2878 0.050 Uiso 1 1 calc R U .
C01F C 0.6117(7) 0.1248(6) 0.2108(6) 0.053(4) Uani 1 1 d . . .
H01F H 0.6067 0.0790 0.1975 0.064 Uiso 1 1 calc R U .
C01G C 0.5908(6) 0.0496(7) 0.3947(6) 0.058(4) Uani 1 1 d . . .
H01G H 0.6327 0.0464 0.3791 0.069 Uiso 1 1 calc R U .
C01H C 0.5404(6) 0.0033(7) 0.3749(6) 0.056(4) Uani 1 1 d . . .
H01H H 0.5481 -0.0305 0.3458 0.067 Uiso 1 1 calc R U .
C01I C 0.3473(6) -0.0330(7) 0.4047(7) 0.064(4) Uani 1 1 d . . .
H01I H 0.3114 -0.0644 0.3907 0.096 Uiso 1 1 calc R U .
H01J H 0.3572 -0.0373 0.4488 0.096 Uiso 1 1 calc R U .
H01K H 0.3335 0.0137 0.3947 0.096 Uiso 1 1 calc R U .
C01J C 0.5705(7) 0.2382(7) 0.2089(6) 0.063(4) Uani 1 1 d . . .
H01L H 0.5376 0.2705 0.1952 0.076 Uiso 1 1 calc R U .
C011 C 0.9792(5) 0.2723(5) 0.4076(4) 0.027(2) Uani 1 1 d . . .
H01M H 0.9943 0.3176 0.4042 0.032 Uiso 1 1 calc R U .
C012 C 0.6249(6) 0.2571(6) 0.2486(5) 0.038(3) Uani 1 1 d . . .
H01N H 0.6297 0.3031 0.2613 0.045 Uiso 1 1 calc R U .
C013 C 0.4689(5) 0.0551(6) 0.4404(5) 0.039(3) Uani 1 1 d . . .
H01O H 0.4274 0.0566 0.4569 0.047 Uiso 1 1 calc R U .
C014 C 0.8651(6) 0.3520(6) 0.2360(5) 0.036(3) Uani 1 1 d . . .
H01P H 0.8678 0.3981 0.2240 0.043 Uiso 1 1 calc R U .
C015 C 0.6704(5) 0.5013(5) 0.3534(4) 0.032(2) Uani 1 1 d . . .
H01Q H 0.6648 0.4636 0.3266 0.039 Uiso 1 1 calc R U .
C016 C 0.4586(5) 0.4329(5) 0.4341(5) 0.034(2) Uani 1 1 d . . .
H01R H 0.4283 0.4698 0.4334 0.041 Uiso 1 1 calc R U .
C017 C 0.4785(5) 0.3140(5) 0.4327(5) 0.032(2) Uani 1 1 d . . .
H01S H 0.4622 0.2688 0.4319 0.039 Uiso 1 1 calc R U .
C018 C 0.6879(5) 0.6111(5) 0.4307(5) 0.033(2) Uani 1 1 d . . .
H01T H 0.6940 0.6489 0.4574 0.040 Uiso 1 1 calc R U .
C019 C 0.6870(6) 0.6206(5) 0.3688(5) 0.037(3) Uani 1 1 d . . .
H01U H 0.6925 0.6648 0.3529 0.044 Uiso 1 1 calc R U .
Cl2 Cl 0.5000 0.4090(5) 0.2500 0.131(3) Uani 1 2 d DS TU P
C010 C 0.9131(5) 0.3061(5) 0.2225(4) 0.030(2) Uani 1 1 d . . .
H01V H 0.9490 0.3209 0.2013 0.036 Uiso 1 1 calc R U .
C1 C 0.5171(19) 0.4835(11) 0.2135(14) 0.208(14) Uani 1 1 d D U .
H1A H 0.5645 0.4835 0.2132 0.249 Uiso 1 1 d R U .
H1B H 0.4986 0.4835 0.1719 0.249 Uiso 1 1 d R U .
Cl4 Cl 0.2544(6) 0.2080(6) 0.5874(6) 0.225(5) Uiso 1 1 d D . .
C2 C 0.3196(10) 0.1559(11) 0.5741(9) 0.034(5) Uiso 0.5 1 d D . P
H2A H 0.3535 0.1613 0.6092 0.041 Uiso 0.5 1 calc R U P
H2B H 0.3029 0.1088 0.5756 0.041 Uiso 0.5 1 calc R U P
Cl3 Cl 0.3551(10) 0.1606(11) 0.5193(9) 0.382(11) Uiso 1 1 d D . .

loop_
_atom_site_aniso_label
_atom_site_aniso_U_11
_atom_site_aniso_U_22
_atom_site_aniso_U_33
_atom_site_aniso_U_23
_atom_site_aniso_U_13
_atom_site_aniso_U_12
Pt01 0.0147(2) 0.0107(2) 0.0086(2) -0.00120(16) 0.00041(16) -0.00021(17)
Au02 0.0208(2) 0.01413(19) 0.00959(17) -0.00136(12) 0.00219(12) 0.00323(12)
P1 0.0172(11) 0.0135(11) 0.0098(10) -0.0003(8) 0.0015(8) -0.0008(8)
P2 0.0215(12) 0.0198(12) 0.0092(10) -0.0005(9) 0.0004(8) 0.0039(9)
P3 0.0205(11) 0.0137(11) 0.0112(10) -0.0002(8) -0.0004(8) 0.0027(9)
Cl06 0.0338(13) 0.0201(12) 0.0267(11) 0.0077(9) 0.0004(9) -0.0012(10)
Cl1 0.100(2) 0.099(2) 0.104(2) 0.000 0.0097(10) 0.000
S007 0.0485(19) 0.0287(16) 0.094(3) 0.0057(16) -0.0277(18) -0.0198(14)
C00B 0.022(4) 0.013(4) 0.014(4) -0.005(3) -0.001(3) -0.007(3)
C00G 0.025(5) 0.020(5) 0.018(4) -0.001(4) 0.006(4) 0.001(4)
C00H 0.021(4) 0.016(4) 0.013(4) -0.001(3) 0.000(3) -0.003(3)
O00I 0.037(4) 0.028(4) 0.071(6) 0.015(4) 0.015(4) 0.007(3)
C00K 0.020(4) 0.020(5) 0.013(4) -0.002(4) -0.001(3) 0.005(4)
O00L 0.065(6) 0.028(4) 0.053(5) 0.022(4) 0.014(4) 0.000(4)
C00M 0.035(5) 0.017(5) 0.013(4) -0.005(4) 0.002(4) 0.005(4)
C00O 0.021(5) 0.023(5) 0.018(4) -0.002(4) 0.005(3) 0.004(4)
C00Q 0.026(5) 0.027(5) 0.035(5) 0.000(4) 0.003(4) 0.003(4)
O00S 0.075(6) 0.065(6) 0.027(4) 0.006(4) 0.005(4) 0.002(5)
O00X 0.045(5) 0.047(5) 0.084(7) -0.008(5) -0.024(5) 0.000(4)
C009 0.019(4) 0.012(4) 0.019(4) -0.002(3) 0.002(3) 0.000(4)
C00C 0.020(4) 0.022(5) 0.012(4) 0.000(3) 0.006(3) 0.003(4)
C00D 0.028(5) 0.020(5) 0.016(4) -0.004(4) 0.001(4) 0.003(4)
C00E 0.027(5) 0.035(5) 0.003(4) -0.001(4) 0.006(3) 0.004(4)
C00F 0.022(5) 0.019(5) 0.017(4) -0.005(4) 0.001(3) -0.002(4)
C00J 0.027(5) 0.017(5) 0.024(5) -0.001(4) -0.001(4) -0.001(4)
C00N 0.030(5) 0.018(5) 0.028(5) -0.001(4) -0.002(4) -0.008(4)
C00P 0.036(6) 0.036(6) 0.025(5) 0.006(4) 0.010(4) 0.012(5)
C00R 0.031(5) 0.025(5) 0.015(4) -0.005(4) 0.004(4) 0.006(4)
C00T 0.051(7) 0.030(6) 0.035(6) -0.011(5) -0.022(5) 0.010(5)
C00V 0.031(5) 0.017(5) 0.024(5) 0.001(4) 0.004(4) -0.004(4)
C00W 0.025(5) 0.029(5) 0.025(5) 0.005(4) 0.013(4) 0.006(4)
C00Y 0.026(5) 0.040(6) 0.022(5) -0.006(4) 0.005(4) 0.010(4)
C00Z 0.030(6) 0.030(6) 0.056(7) 0.005(5) -0.016(5) -0.010(5)
C01A 0.018(5) 0.043(7) 0.038(6) 0.006(5) -0.002(4) -0.004(4)
C01B 0.061(8) 0.051(8) 0.049(8) -0.015(6) -0.041(7) 0.011(6)
C01C 0.026(5) 0.041(6) 0.021(5) 0.007(4) 0.014(4) -0.002(4)
C01D 0.022(5) 0.039(6) 0.036(6) -0.002(5) -0.002(4) -0.004(5)
C01E 0.069(8) 0.032(6) 0.021(5) 0.013(5) -0.006(5) 0.002(6)
C01F 0.067(9) 0.038(7) 0.049(7) -0.016(6) -0.026(6) 0.006(6)
C01G 0.044(7) 0.057(9) 0.075(9) -0.040(7) 0.018(6) -0.022(6)
C01H 0.049(8) 0.051(8) 0.066(8) -0.033(7) 0.002(6) -0.020(6)
C01I 0.034(7) 0.051(8) 0.101(11) 0.018(8) -0.023(7) -0.027(6)
C01J 0.065(9) 0.060(9) 0.056(8) -0.028(7) -0.038(7) 0.030(7)
C011 0.033(5) 0.027(5) 0.022(5) 0.002(4) 0.014(4) -0.002(4)
C012 0.044(7) 0.037(6) 0.027(5) -0.007(5) -0.020(5) 0.015(5)
C013 0.023(5) 0.047(7) 0.046(6) 0.006(6) -0.002(5) -0.011(5)
C014 0.050(7) 0.029(6) 0.032(6) 0.006(5) 0.021(5) -0.005(5)
C015 0.053(7) 0.024(5) 0.019(5) 0.001(4) -0.002(4) 0.004(5)
C016 0.028(6) 0.031(6) 0.044(6) -0.003(5) 0.003(5) 0.013(4)
C017 0.029(6) 0.028(6) 0.040(6) -0.003(5) 0.005(4) -0.005(4)
C018 0.048(6) 0.019(5) 0.032(5) 0.002(4) 0.002(5) 0.001(5)
C019 0.057(7) 0.017(5) 0.034(6) 0.012(4) -0.002(5) -0.001(5)
Cl2 0.132(3) 0.130(3) 0.133(3) 0.000 0.0145(11) 0.000
C010 0.037(6) 0.035(6) 0.021(5) 0.004(4) 0.014(4) 0.003(5)
C1 0.208(14) 0.208(14) 0.208(14) 0.0000(10) 0.0209(17) 0.0000(10)

loop_
_atom_type_symbol
_atom_type_description
_atom_type_scat_dispersion_real
_atom_type_scat_dispersion_imag
_atom_type_scat_source
C C 0.0033 0.0016 'International Tables Vol C Tables 4.2.6.8 and 6.1.1.4'
H H 0.0000 0.0000 'International Tables Vol C Tables 4.2.6.8 and 6.1.1.4'
O O 0.0106 0.0060 'International Tables Vol C Tables 4.2.6.8 and 6.1.1.4'
P P 0.1023 0.0942 'International Tables Vol C Tables 4.2.6.8 and 6.1.1.4'
S S 0.1246 0.1234 'International Tables Vol C Tables 4.2.6.8 and 6.1.1.4'
Cl Cl 0.1484 0.1585 'International Tables Vol C Tables 4.2.6.8 and 6.1.1.4'
Pt Pt -1.7033 8.3905 'International Tables Vol C Tables 4.2.6.8 and 6.1.1.4'
Au Au -2.0133 8.8022 'International Tables Vol C Tables 4.2.6.8 and 6.1.1.4'

loop_
_geom_angle_atom_site_label_1
_geom_angle_atom_site_label_2
_geom_angle_atom_site_label_3
_geom_angle
_geom_angle_site_symmetry_1
_geom_angle_site_symmetry_3
C009 Pt01 C009 180.0 . 7_656
C009 Pt01 P1 83.2(2) . .
C009 Pt01 P1 96.8(2) 7_656 .
C009 Pt01 P1 96.8(2) . 7_656
C009 Pt01 P1 83.2(2) 7_656 7_656
P1 Pt01 P1 180.0 . 7_656
C009 Pt01 Au02 84.6(2) . .
C009 Pt01 Au02 95.4(2) 7_656 .
P1 Pt01 Au02 87.61(5) . .
P1 Pt01 Au02 92.40(5) 7_656 .
C009 Pt01 Au02 95.4(2) . 7_656
C009 Pt01 Au02 84.6(2) 7_656 7_656
P1 Pt01 Au02 92.39(5) . 7_656
P1 Pt01 Au02 87.61(5) 7_656 7_656
Au02 Pt01 Au02 180.0 . 7_656
P3 Au02 P2 172.90(8) . .
P3 Au02 Pt01 90.57(5) . .
P2 Au02 Pt01 94.27(5) . .
C00C P1 C00H 105.9(4) . 7_656
C00C P1 C00B 103.9(4) . .
C00H P1 C00B 102.1(4) 7_656 .
C00C P1 Pt01 123.2(3) . .
C00H P1 Pt01 107.6(3) 7_656 .
C00B P1 Pt01 112.1(3) . .
C00M P2 C00E 108.2(4) . .
C00M P2 C00B 103.9(4) . .
C00E P2 C00B 107.6(4) . .
C00M P2 Au02 111.7(3) . .
C00E P2 Au02 113.3(3) . .
C00B P2 Au02 111.5(3) . .
C00O P3 C00K 106.7(4) . .
C00O P3 C00H 105.5(4) . .
C00K P3 C00H 107.8(4) . .
C00O P3 Au02 115.3(3) . .
C00K P3 Au02 108.5(3) . .
C00H P3 Au02 112.6(3) . .
O00X Cl06 O00S 109.9(6) . .
O00X Cl06 O00L 110.7(6) . .
O00S Cl06 O00L 109.6(5) . .
O00X Cl06 O00I 109.4(5) . .
O00S Cl06 O00I 108.0(5) . .
O00L Cl06 O00I 109.2(5) . .
C1 Cl1 C1 64.2(18) . 2_655
C01I S007 C00Z 104.8(6) . .
P2 C00B P1 113.3(4) . .
C00W C00G C00C 120.8(9) . .
P1 C00H P3 114.2(4) 7_656 .
C00J C00K C00Q 120.4(9) . .
C00J C00K P3 118.1(7) . .
C00Q C00K P3 121.6(7) . .
C012 C00M C00T 119.2(9) . .
C012 C00M P2 118.2(7) . .
C00T C00M P2 122.6(7) . .
C00V C00O C015 119.3(9) . .
C00V C00O P3 123.2(7) . .
C015 C00O P3 117.5(7) . .
C016 C00Q C00K 119.4(10) . .
C00F C009 Pt01 174.0(8) . .
C00G C00C C00D 119.1(8) . .
C00G C00C P1 121.3(7) . .
C00D C00C P1 119.6(7) . .
C011 C00D C00C 119.2(9) . .
C00P C00E C00R 119.9(9) . .
C00P C00E P2 117.1(7) . .
C00R C00E P2 122.9(7) . .
C009 C00F C00N 177.5(10) . .
C00K C00J C017 119.1(9) . .
C01G C00N C01D 117.8(9) . .
C01G C00N C00F 121.0(9) . .
C01D C00N C00F 121.2(9) . .
C00E C00P C014 119.8(9) . .
C00Y C00R C00E 119.7(9) . .
C01F C00T C00M 119.9(10) . .
C00O C00V C018 120.5(9) . .
C00G C00W C01C 120.7(9) . .
C010 C00Y C00R 120.5(9) . .
C013 C00Z C01H 120.4(10) . .
C013 C00Z S007 123.9(9) . .
C01H C00Z S007 115.7(9) . .
C017 C01A C016 119.6(9) . .
C01J C01B C01F 121.2(11) . .
C011 C01C C00W 118.9(9) . .
C00N C01D C013 120.6(10) . .
C019 C01E C015 120.3(9) . .
C00T C01F C01B 119.9(11) . .
C01H C01G C00N 121.2(11) . .
C01G C01H C00Z 119.5(12) . .
C01B C01J C012 118.9(11) . .
C01C C011 C00D 121.1(9) . .
C00M C012 C01J 120.7(11) . .
C00Z C013 C01D 120.4(10) . .
C010 C014 C00P 119.4(10) . .
C01E C015 C00O 120.2(9) . .
C00Q C016 C01A 121.4(10) . .
C01A C017 C00J 120.0(9) . .
C019 C018 C00V 120.0(10) . .
C018 C019 C01E 119.8(9) . .
C1 Cl2 C1 63.7(17) 2_655 .
C00Y C010 C014 120.7(9) . .
Cl1 C1 Cl2 116.1(16) . .
Cl1 C1 C1 57.9(9) . 2_655
Cl2 C1 C1 58.2(9) . 2_655
Cl3 C2 Cl4 123.4(16) . .

loop_
_geom_bond_atom_site_label_1
_geom_bond_atom_site_label_2
_geom_bond_distance
_geom_bond_site_symmetry_2
Pt01 C009 2.009(8) .
Pt01 C009 2.009(8) 7_656
Pt01 P1 2.313(2) .
Pt01 P1 2.313(2) 7_656
Pt01 Au02 2.9333(3) .
Pt01 Au02 2.9333(3) 7_656
Au02 P3 2.302(2) .
Au02 P2 2.306(2) .
P1 C00C 1.815(9) .
P1 C00H 1.824(8) 7_656
P1 C00B 1.829(8) .
P2 C00M 1.817(9) .
P2 C00E 1.813(9) .
P2 C00B 1.827(9) .
P3 C00O 1.806(9) .
P3 C00K 1.825(9) .
P3 C00H 1.831(8) .
Cl06 O00X 1.418(8) .
Cl06 O00S 1.420(8) .
Cl06 O00L 1.430(7) .
Cl06 O00I 1.450(8) .
Cl1 C1 1.71(2) .
Cl1 C1 1.71(2) 2_655
S007 C01I 1.775(16) .
S007 C00Z 1.778(10) .
C00G C00W 1.360(13) .
C00G C00C 1.391(12) .
C00H P1 1.824(8) 7_656
C00K C00J 1.383(13) .
C00K C00Q 1.385(13) .
C00M C012 1.380(13) .
C00M C00T 1.386(14) .
C00O C00V 1.379(13) .
C00O C015 1.387(13) .
C00Q C016 1.362(14) .
C009 C00F 1.210(12) .
C00C C00D 1.403(13) .
C00D C011 1.389(13) .
C00E C00P 1.393(14) .
C00E C00R 1.386(13) .
C00F C00N 1.425(12) .
C00J C017 1.390(14) .
C00N C01G 1.388(15) .
C00N C01D 1.399(14) .
C00P C014 1.402(14) .
C00R C00Y 1.388(14) .
C00T C01F 1.370(15) .
C00V C018 1.386(13) .
C00W C01C 1.394(14) .
C00Y C010 1.371(14) .
C00Z C013 1.367(17) .
C00Z C01H 1.375(18) .
C01A C017 1.383(15) .
C01A C016 1.366(15) .
C01B C01J 1.354(17) .
C01B C01F 1.381(17) .
C01C C011 1.378(14) .
C01D C013 1.400(14) .
C01E C019 1.375(15) .
C01E C015 1.384(14) .
C01G C01H 1.406(16) .
C01J C012 1.390(15) .
C014 C010 1.381(15) .
C018 C019 1.382(14) .
Cl2 C1 1.73(2) 2_655
Cl2 C1 1.73(2) .
C1 C1 1.82(5) 2_655
Cl4 C2 1.719(19) .
C2 Cl3 1.47(2) .
